data_7151078
loop_
_publ_author_name
'Cockroft, Scott L.'
'Perkins, Julie'
'Zonta, Cristiano'
'Adams, Harry'
'Spey, Sharon E.'
'Low, Caroline M. R.'
'Vinter, Jeremy G.'
'Lawson, Kevin R.'
'Urch, Christopher J.'
'Hunter, Christopher A.'

_publ_section_title
;
 Substituent effects on aromatic stacking interactions.
;
_journal_issue 7
_journal_name_full 'Organic &amp; biomolecular chemistry'
_journal_page_first 1062
_journal_page_last 1080
_journal_paper_doi 10.1039/b617576g
_journal_volume 5
_journal_year 2007
_chemical_formula_sum 'C15 H10 F5 N O'
_chemical_formula_weight 315.24
_space_group_IT_number 9
_symmetry_cell_setting monoclinic
_symmetry_space_group_name_Hall 'C -2yc'
_symmetry_space_group_name_H-M 'C 1 c 1'
_atom_sites_solution_hydrogens geom
_atom_sites_solution_primary direct
_atom_sites_solution_secondary difmap
_audit_creation_method SHELXL-97
_cell_angle_alpha 90.00
_cell_angle_beta 103.84(2)
_cell_angle_gamma 90.00
_cell_formula_units_Z 4
_cell_length_a 12.822(4)
_cell_length_b 11.499(3)
_cell_length_c 9.804(2)
_cell_measurement_reflns_used 35
_cell_measurement_temperature 293(2)
_cell_measurement_theta_max 24.309
_cell_measurement_theta_min 10.318
_cell_volume 1403.5(6)
_computing_cell_refinement 'Siemens XSCANS'
_computing_data_collection 'Siemens XSCANS'
_computing_data_reduction 'Siemens XSCANS'
_computing_molecular_graphics 'Siemens SHELXTL'
_computing_publication_material 'Siemens SHELXTL'
_computing_structure_refinement 'SHELXL-97 (Sheldrick, 1997)'
_computing_structure_solution 'SHELXS-97 (Sheldrick, 1990)'
_diffrn_ambient_temperature 293(2)
_diffrn_measured_fraction_theta_full 0.995
_diffrn_measured_fraction_theta_max 0.995
_diffrn_measurement_device_type 'SIEMENS P4'
_diffrn_measurement_method '\w scans'
_diffrn_radiation_monochromator graphite
_diffrn_radiation_source 'fine-focus sealed tube'
_diffrn_radiation_type MoK\a
_diffrn_radiation_wavelength 0.71073
_diffrn_reflns_av_R_equivalents 0.0862
_diffrn_reflns_av_sigmaI/netI 0.0528
_diffrn_reflns_limit_h_max 15
_diffrn_reflns_limit_h_min -1
_diffrn_reflns_limit_k_max 13
_diffrn_reflns_limit_k_min -1
_diffrn_reflns_limit_l_max 11
_diffrn_reflns_limit_l_min -11
_diffrn_reflns_number 1564
_diffrn_reflns_theta_full 25.00
_diffrn_reflns_theta_max 25.00
_diffrn_reflns_theta_min 2.41
_diffrn_standards_decay_% 18.87
_diffrn_standards_interval_count 97
_diffrn_standards_number 3
_exptl_absorpt_coefficient_mu 0.139
_exptl_absorpt_correction_T_max 0.9621
_exptl_absorpt_correction_T_min 0.9138
_exptl_absorpt_correction_type multi-scan
_exptl_absorpt_process_details SADABS
_exptl_crystal_colour colourless
_exptl_crystal_density_diffrn 1.492
_exptl_crystal_density_method 'not measured'
_exptl_crystal_description block
_exptl_crystal_F_000 640
_exptl_crystal_size_max 0.66
_exptl_crystal_size_mid 0.35
_exptl_crystal_size_min 0.28
_refine_diff_density_max 0.172
_refine_diff_density_min -0.241
_refine_diff_density_rms 0.072
_refine_ls_abs_structure_details 'Flack H D (1983), Acta Cryst. A39, 876-881'
_refine_ls_abs_structure_Flack 10(10)
_refine_ls_extinction_method none
_refine_ls_goodness_of_fit_ref 0.908
_refine_ls_hydrogen_treatment constr
_refine_ls_matrix_type full
_refine_ls_number_parameters 201
_refine_ls_number_reflns 1229
_refine_ls_number_restraints 2
_refine_ls_restrained_S_all 0.908
_refine_ls_R_factor_all 0.0633
_refine_ls_R_factor_gt 0.0474
_refine_ls_shift/su_max 0.000
_refine_ls_shift/su_mean 0.000
_refine_ls_structure_factor_coef Fsqd
_refine_ls_weighting_details 'calc w=1/[\s^2^(Fo^2^)+(0.0986P)^2^+0.0000P] where P=(Fo^2^+2Fc^2^)/3'
_refine_ls_weighting_scheme calc
_refine_ls_wR_factor_gt 0.1119
_refine_ls_wR_factor_ref 0.1284
_reflns_number_gt 961
_reflns_number_total 1229
_reflns_threshold_expression >2sigma(I)
_cod_data_source_file b617576g.txt
_cod_data_source_block jms058
_cod_depositor_comments
;
The following automatic conversions were performed:
'_symmetry_cell_setting' value 'Monoclinic' changed to 'monoclinic'
according to '/home/saulius/struct/CIF-dictionaries/cif_core.dic'
dictionary named 'cif_core.dic' version 2.4.1 from
2010-06-29.

'_exptl_absorpt_correction_type' value 'MULTI-SCAN' changed
to 'multi-scan' according to
'/home/saulius/struct/CIF-dictionaries/cif_core.dic' dictionary named
'cif_core.dic' version 2.4.1 from
2010-06-29.

'_refine_ls_hydrogen_treatment' value 'CONSTR' changed to
'constr' according to '/home/saulius/struct/CIF-dictionaries/cif_core.dic'
dictionary named 'cif_core.dic' version 2.4.1 from 2010-06-29.

Automatic conversion script
Id: cif_fix_enum 1527 2010-12-29 10:47:43Z saulius 
;
_cod_original_sg_symbol_H-M Cc
_cod_database_code 7151078

loop_
_symmetry_equiv_pos_as_xyz
'x, y, z'
'x, -y, z+1/2'
'x+1/2, y+1/2, z'
'x+1/2, -y+1/2, z+1/2'

loop_
_atom_site_label
_atom_site_type_symbol
_atom_site_fract_x
_atom_site_fract_y
_atom_site_fract_z
_atom_site_U_iso_or_equiv
_atom_site_adp_type
_atom_site_occupancy
_atom_site_symmetry_multiplicity
_atom_site_calc_flag
_atom_site_refinement_flags
_atom_site_disorder_assembly
_atom_site_disorder_group
N1 N 0.6562(2) 0.0500(3) 0.8154(3) 0.0504(7) Uani 1 1 d . . .
H1A H 0.6751 0.0478 0.9099 0.080 Uiso 1 1 d R . .
O1 O 0.7100(3) 0.0083(3) 0.6162(2) 0.0710(8) Uani 1 1 d . . .
C1 C 0.7224(3) 0.0028(3) 0.7433(3) 0.0526(9) Uani 1 1 d . . .
C2 C 0.8197(3) -0.0571(4) 0.8322(4) 0.0619(11) Uani 1 1 d . . .
C3 C 0.9220(4) -0.0118(5) 0.8503(5) 0.0770(14) Uani 1 1 d . . .
C4 C 1.0108(4) -0.0699(7) 0.9259(6) 0.102(2) Uani 1 1 d . . .
C5 C 0.9987(6) -0.1745(9) 0.9844(6) 0.112(3) Uani 1 1 d . . .
C6 C 0.8990(7) -0.2242(6) 0.9684(5) 0.098(2) Uani 1 1 d . . .
C7 C 0.8107(4) -0.1639(5) 0.8918(4) 0.0748(14) Uani 1 1 d . . .
C8 C 0.5584(3) 0.1062(3) 0.7486(3) 0.0496(8) Uani 1 1 d . . .
C9 C 0.5618(4) 0.2147(4) 0.6858(4) 0.0593(10) Uani 1 1 d . . .
C10 C 0.4638(5) 0.2643(4) 0.6186(4) 0.0741(13) Uani 1 1 d . . .
H10A H 0.4641 0.3386 0.5740 0.080 Uiso 1 1 d R . .
C11 C 0.3677(4) 0.2102(5) 0.6148(5) 0.0803(14) Uani 1 1 d . . .
H11A H 0.3018 0.2464 0.5665 0.080 Uiso 1 1 d R . .
C12 C 0.3666(4) 0.1053(5) 0.6803(5) 0.0759(13) Uani 1 1 d . . .
H12A H 0.2993 0.0676 0.6775 0.080 Uiso 1 1 d R . .
C13 C 0.4614(3) 0.0509(4) 0.7498(4) 0.0565(10) Uani 1 1 d . . .
C14 C 0.4605(4) -0.0636(5) 0.8245(5) 0.0782(13) Uani 1 1 d . . .
H14A H 0.3879 -0.0910 0.8099 0.117 Uiso 1 1 calc R . .
H14B H 0.4906 -0.0533 0.9233 0.117 Uiso 1 1 calc R . .
H14C H 0.5024 -0.1195 0.7880 0.117 Uiso 1 1 calc R . .
C15 C 0.6663(5) 0.2775(4) 0.6935(5) 0.0816(14) Uani 1 1 d . . .
H15A H 0.6518 0.3542 0.6549 0.122 Uiso 1 1 calc R . .
H15B H 0.7080 0.2352 0.6408 0.122 Uiso 1 1 calc R . .
H15C H 0.7057 0.2831 0.7898 0.122 Uiso 1 1 calc R . .
F1 F 0.7137(3) -0.2146(3) 0.8730(3) 0.0950(10) Uani 1 1 d . . .
F2 F 0.8861(4) -0.3293(4) 1.0207(4) 0.1452(19) Uani 1 1 d . . .
F3 F 1.0846(4) -0.2336(6) 1.0570(5) 0.169(3) Uani 1 1 d . . .
F4 F 1.1094(3) -0.0213(6) 0.9422(5) 0.158(2) Uani 1 1 d . . .
F5 F 0.9340(3) 0.0908(3) 0.7910(4) 0.1037(11) Uani 1 1 d . . .

loop_
_atom_site_aniso_label
_atom_site_aniso_U_11
_atom_site_aniso_U_22
_atom_site_aniso_U_33
_atom_site_aniso_U_23
_atom_site_aniso_U_13
_atom_site_aniso_U_12
N1 0.0595(18) 0.0597(17) 0.0325(13) 0.0001(13) 0.0120(12) 0.0050(14)
O1 0.0844(19) 0.096(2) 0.0336(14) -0.0038(13) 0.0164(11) 0.0189(17)
C1 0.062(2) 0.060(2) 0.0359(18) -0.0049(15) 0.0125(14) 0.0043(18)
C2 0.070(3) 0.079(3) 0.0378(17) -0.0098(17) 0.0158(16) 0.024(2)
C3 0.069(3) 0.095(4) 0.064(3) -0.028(3) 0.012(2) 0.009(3)
C4 0.063(3) 0.148(6) 0.084(4) -0.045(4) -0.003(3) 0.025(4)
C5 0.108(5) 0.160(7) 0.057(3) -0.021(4) -0.002(3) 0.070(5)
C6 0.137(6) 0.109(4) 0.048(2) 0.014(3) 0.023(3) 0.062(4)
C7 0.091(4) 0.087(3) 0.048(2) 0.003(2) 0.021(2) 0.033(3)
C8 0.059(2) 0.058(2) 0.0313(14) -0.0030(14) 0.0107(14) 0.0031(18)
C9 0.079(3) 0.058(2) 0.0443(17) 0.0003(16) 0.0208(18) 0.008(2)
C10 0.110(4) 0.063(2) 0.049(2) 0.0095(19) 0.019(2) 0.024(3)
C11 0.077(3) 0.101(4) 0.058(2) -0.004(2) 0.006(2) 0.031(3)
C12 0.057(2) 0.110(4) 0.059(2) -0.009(3) 0.0099(18) -0.001(3)
C13 0.061(2) 0.067(2) 0.0413(18) -0.0052(15) 0.0115(15) -0.0038(19)
C14 0.084(3) 0.082(3) 0.069(3) 0.004(2) 0.018(2) -0.025(3)
C15 0.109(4) 0.067(3) 0.078(3) 0.002(2) 0.039(3) -0.013(3)
F1 0.117(3) 0.091(2) 0.087(2) 0.0269(16) 0.0422(18) 0.018(2)
F2 0.205(5) 0.147(3) 0.094(2) 0.056(2) 0.055(3) 0.100(3)
F3 0.138(4) 0.251(6) 0.096(2) -0.007(3) -0.014(2) 0.127(4)
F4 0.068(2) 0.219(6) 0.170(4) -0.083(4) -0.003(2) 0.018(3)
F5 0.087(2) 0.106(2) 0.119(3) -0.029(2) 0.0257(17) -0.0156(18)

loop_
_atom_type_symbol
_atom_type_description
_atom_type_scat_dispersion_real
_atom_type_scat_dispersion_imag
_atom_type_scat_source
C C 0.0033 0.0000 'International Tables Vol C Tables 4.2.6.8 and 6.1.1.4'
H H 0.0000 0.0000 'International Tables Vol C Tables 4.2.6.8 and 6.1.1.4'
N N 0.0061 0.0000 'International Tables Vol C Tables 4.2.6.8 and 6.1.1.4'
O O 0.0106 0.0000 'International Tables Vol C Tables 4.2.6.8 and 6.1.1.4'
F F 0.0171 0.0000 'International Tables Vol C Tables 4.2.6.8 and 6.1.1.4'

loop_
_geom_angle_atom_site_label_1
_geom_angle_atom_site_label_2
_geom_angle_atom_site_label_3
_geom_angle
_geom_angle_site_symmetry_1
_geom_angle_site_symmetry_3
_geom_angle_publ_flag
C1 N1 C8 122.7(3) . . ?
O1 C1 N1 124.9(3) . . ?
O1 C1 C2 120.1(3) . . ?
N1 C1 C2 114.9(3) . . ?
C7 C2 C3 117.1(4) . . ?
C7 C2 C1 120.8(4) . . ?
C3 C2 C1 122.0(4) . . ?
F5 C3 C4 119.7(5) . . ?
F5 C3 C2 118.7(4) . . ?
C4 C3 C2 121.6(6) . . ?
C5 C4 F4 120.9(7) . . ?
C5 C4 C3 119.7(6) . . ?
F4 C4 C3 119.4(8) . . ?
F3 C5 C4 120.7(9) . . ?
F3 C5 C6 118.2(9) . . ?
C4 C5 C6 121.1(5) . . ?
F2 C6 C5 121.9(6) . . ?
F2 C6 C7 120.0(8) . . ?
C5 C6 C7 118.1(6) . . ?
F1 C7 C2 119.8(4) . . ?
F1 C7 C6 117.8(6) . . ?
C2 C7 C6 122.4(6) . . ?
C13 C8 C9 122.1(4) . . ?
C13 C8 N1 118.5(3) . . ?
C9 C8 N1 119.5(3) . . ?
C10 C9 C8 117.0(4) . . ?
C10 C9 C15 121.2(4) . . ?
C8 C9 C15 121.8(4) . . ?
C11 C10 C9 121.9(4) . . ?
C12 C11 C10 119.8(4) . . ?
C11 C12 C13 121.3(4) . . ?
C12 C13 C8 117.7(4) . . ?
C12 C13 C14 121.6(4) . . ?
C8 C13 C14 120.7(4) . . ?

loop_
_geom_bond_atom_site_label_1
_geom_bond_atom_site_label_2
_geom_bond_distance
_geom_bond_site_symmetry_2
_geom_bond_publ_flag
N1 C1 1.342(5) . ?
N1 C8 1.423(5) . ?
O1 C1 1.220(4) . ?
C1 C2 1.507(6) . ?
C2 C7 1.377(7) . ?
C2 C3 1.382(7) . ?
C3 F5 1.340(7) . ?
C3 C4 1.374(9) . ?
C4 C5 1.357(12) . ?
C4 F4 1.357(9) . ?
C5 F3 1.344(8) . ?
C5 C6 1.375(11) . ?
C6 F2 1.338(8) . ?
C6 C7 1.385(8) . ?
C7 F1 1.346(7) . ?
C8 C13 1.400(6) . ?
C8 C9 1.397(6) . ?
C9 C10 1.393(7) . ?
C9 C15 1.508(7) . ?
C10 C11 1.373(8) . ?
C11 C12 1.368(8) . ?
C12 C13 1.391(7) . ?
C13 C14 1.508(7) . ?

loop_
_geom_torsion_atom_site_label_1
_geom_torsion_atom_site_label_2
_geom_torsion_atom_site_label_3
_geom_torsion_atom_site_label_4
_geom_torsion
_geom_torsion_site_symmetry_1
_geom_torsion_site_symmetry_2
_geom_torsion_site_symmetry_3
_geom_torsion_site_symmetry_4
_geom_torsion_publ_flag
C8 N1 C1 O1 4.3(6) . . . . ?
C8 N1 C1 C2 -177.6(4) . . . . ?
O1 C1 C2 C7 -107.2(5) . . . . ?
N1 C1 C2 C7 74.6(5) . . . . ?
O1 C1 C2 C3 68.7(6) . . . . ?
N1 C1 C2 C3 -109.5(4) . . . . ?
C7 C2 C3 F5 178.6(4) . . . . ?
C1 C2 C3 F5 2.5(6) . . . . ?
C7 C2 C3 C4 -0.8(6) . . . . ?
C1 C2 C3 C4 -176.8(4) . . . . ?
F5 C3 C4 C5 -179.2(5) . . . . ?
C2 C3 C4 C5 0.1(7) . . . . ?
F5 C3 C4 F4 1.5(7) . . . . ?
C2 C3 C4 F4 -179.2(4) . . . . ?
F4 C4 C5 F3 -1.7(9) . . . . ?
C3 C4 C5 F3 179.0(4) . . . . ?
F4 C4 C5 C6 180.0(5) . . . . ?
C3 C4 C5 C6 0.6(8) . . . . ?
F3 C5 C6 F2 -1.1(7) . . . . ?
C4 C5 C6 F2 177.3(5) . . . . ?
F3 C5 C6 C7 -179.1(4) . . . . ?
C4 C5 C6 C7 -0.7(8) . . . . ?
C3 C2 C7 F1 -177.3(4) . . . . ?
C1 C2 C7 F1 -1.2(5) . . . . ?
C3 C2 C7 C6 0.7(6) . . . . ?
C1 C2 C7 C6 176.8(4) . . . . ?
F2 C6 C7 F1 0.0(6) . . . . ?
C5 C6 C7 F1 178.1(4) . . . . ?
F2 C6 C7 C2 -178.0(4) . . . . ?
C5 C6 C7 C2 0.0(7) . . . . ?
C1 N1 C8 C13 108.9(4) . . . . ?
C1 N1 C8 C9 -72.0(4) . . . . ?
C13 C8 C9 C10 -2.6(5) . . . . ?
N1 C8 C9 C10 178.3(3) . . . . ?
C13 C8 C9 C15 175.7(4) . . . . ?
N1 C8 C9 C15 -3.4(5) . . . . ?
C8 C9 C10 C11 0.6(6) . . . . ?
C15 C9 C10 C11 -177.7(4) . . . . ?
C9 C10 C11 C12 1.1(7) . . . . ?
C10 C11 C12 C13 -0.9(7) . . . . ?
C11 C12 C13 C8 -1.0(6) . . . . ?
C11 C12 C13 C14 178.9(4) . . . . ?
C9 C8 C13 C12 2.8(5) . . . . ?
N1 C8 C13 C12 -178.0(3) . . . . ?
C9 C8 C13 C14 -177.1(4) . . . . ?
N1 C8 C13 C14 2.1(5) . . . . ?

loop_
_cod_related_entry_id
_cod_related_entry_database
_cod_related_entry_code
1 ChemSpider 1645119
